data_7216675
loop_
_publ_author_name
'Zhao, Tingting'
'Zhang, Lirong'
'Wang, Dongmei'
'Li, Guanghua'
'Huo, Qisheng'
'Liu, Yunling'

_publ_section_title
;
 Rational design and synthesis of a series of 3D lanthanide metal--organic
 frameworks with different structures driven by reaction conditions
;
_journal_issue 44
_journal_name_full CrystEngComm
_journal_page_first 10181
_journal_paper_doi 10.1039/C4CE00858H
_journal_volume 16
_journal_year 2014
_chemical_formula_moiety 'C8 H5 K N4 Nd O10.50 S2'
_chemical_formula_sum 'C8 H5 K N4 Nd O10.5 S2'
_chemical_formula_weight 572.62
_chemical_melting_point ?
_chemical_name_systematic
; 
 ? 
;
_space_group_IT_number 15
_symmetry_cell_setting monoclinic
_symmetry_space_group_name_Hall '-C 2yc'
_symmetry_space_group_name_H-M 'C 1 2/c 1'
_atom_sites_solution_hydrogens geom
_atom_sites_solution_primary direct
_atom_sites_solution_secondary difmap
_audit_creation_method SHELXL-97
_cell_angle_alpha 90.00
_cell_angle_beta 91.14(3)
_cell_angle_gamma 90.00
_cell_formula_units_Z 8
_cell_length_a 18.077(4)
_cell_length_b 8.3675(17)
_cell_length_c 20.380(4)
_cell_measurement_temperature 293(2)
_cell_volume 3082.1(11)
_computing_cell_refinement Process-auto
_computing_data_collection Process-auto
_computing_data_reduction Process-auto
_computing_structure_refinement 'SHELXL-97 (Sheldrick, 1997)'
_computing_structure_solution 'SHELXS-97 (Sheldrick, 1990)'
_diffrn_ambient_temperature 293(2)
_diffrn_detector_area_resol_mean 10.0
_diffrn_measured_fraction_theta_full 0.988
_diffrn_measured_fraction_theta_max 0.988
_diffrn_measurement_device_type 'Rigaku RAXIS-RAPID'
_diffrn_measurement_method omega-scan
_diffrn_radiation_monochromator graphite
_diffrn_radiation_source 'fine-focus sealed tube'
_diffrn_radiation_type MoK\a
_diffrn_radiation_wavelength 0.71073
_diffrn_reflns_av_R_equivalents 0.0400
_diffrn_reflns_av_sigmaI/netI 0.0344
_diffrn_reflns_limit_h_max 23
_diffrn_reflns_limit_h_min -23
_diffrn_reflns_limit_k_max 10
_diffrn_reflns_limit_k_min -10
_diffrn_reflns_limit_l_max 26
_diffrn_reflns_limit_l_min -26
_diffrn_reflns_number 14640
_diffrn_reflns_theta_full 27.47
_diffrn_reflns_theta_max 27.47
_diffrn_reflns_theta_min 3.36
_diffrn_standards_decay_% 0
_diffrn_standards_interval_count 0
_diffrn_standards_interval_time 0
_diffrn_standards_number 0
_exptl_absorpt_coefficient_mu 3.979
_exptl_absorpt_correction_T_max 0.4516
_exptl_absorpt_correction_T_min 0.4141
_exptl_absorpt_correction_type empirical
_exptl_absorpt_process_details Process-auto
_exptl_crystal_colour colourless
_exptl_crystal_density_diffrn 2.468
_exptl_crystal_density_meas ?
_exptl_crystal_density_method 'not measured'
_exptl_crystal_description block
_exptl_crystal_F_000 2208
_exptl_crystal_size_max 0.23
_exptl_crystal_size_mid 0.23
_exptl_crystal_size_min 0.20
_refine_diff_density_max 0.376
_refine_diff_density_min -0.676
_refine_diff_density_rms 0.101
_refine_ls_extinction_method none
_refine_ls_goodness_of_fit_ref 1.042
_refine_ls_hydrogen_treatment mixed
_refine_ls_matrix_type full
_refine_ls_number_parameters 255
_refine_ls_number_reflns 3484
_refine_ls_number_restraints 7
_refine_ls_restrained_S_all 1.043
_refine_ls_R_factor_all 0.0309
_refine_ls_R_factor_gt 0.0227
_refine_ls_shift/su_max 0.002
_refine_ls_shift/su_mean 0.000
_refine_ls_structure_factor_coef Fsqd
_refine_ls_weighting_details 'calc w=1/[\s^2^(Fo^2^)+(0.0000P)^2^+7.7402P] where P=(Fo^2^+2Fc^2^)/3'
_refine_ls_weighting_scheme calc
_refine_ls_wR_factor_gt 0.0437
_refine_ls_wR_factor_ref 0.0464
_reflns_number_gt 2948
_reflns_number_total 3484
_reflns_threshold_expression >2sigma(I)
_cod_data_source_file c4ce00858h2.cif
_cod_data_source_block compound4
_cod_depositor_comments
;
The following automatic conversions were performed:

'_chemical_melting_point' value 'not measured' was changed to '?' -
the value is undefined or not given.

Automatic conversion script
Id: cif_fix_values 2281 2013-09-26 08:29:07Z andrius 

 Adding full bibliography for 7216672--7216683.cif.

The following automatic conversions were performed:

'_exptl_crystal_density_meas' value 'none' was changed to '?' - the
value is perceived as not measured.

Automatic conversion script
Id: cif_fix_values 3008 2015-01-20 13:52:24Z robertas 
;
_cod_original_sg_symbol_H-M c2/c
_cod_original_formula_sum 'C8 H5 K N4 Nd O10.50 S2'
_cod_database_code 7216675

loop_
_symmetry_equiv_pos_as_xyz
'x, y, z'
'-x, y, -z+1/2'
'x+1/2, y+1/2, z'
'-x+1/2, y+1/2, -z+1/2'
'-x, -y, -z'
'x, -y, z-1/2'
'-x+1/2, -y+1/2, -z'
'x+1/2, -y+1/2, z-1/2'

loop_
_atom_site_label
_atom_site_type_symbol
_atom_site_fract_x
_atom_site_fract_y
_atom_site_fract_z
_atom_site_U_iso_or_equiv
_atom_site_adp_type
_atom_site_occupancy
_atom_site_symmetry_multiplicity
_atom_site_calc_flag
_atom_site_refinement_flags
Nd1 Nd 0.207443(8) 0.008762(17) 0.479673(7) 0.01389(5) Uani 1 1 d .
K1 K 0.00508(4) -0.00572(8) 0.59909(4) 0.03020(16) Uani 1 1 d .
S1 S 0.15383(5) -0.44626(11) 0.21171(4) 0.0374(2) Uani 1 1 d .
S2 S -0.02515(5) -0.49768(9) 0.62688(4) 0.02969(18) Uani 1 1 d .
O1 O 0.13123(11) -0.1108(2) 0.38100(10) 0.0238(5) Uani 1 1 d .
O2 O 0.25214(11) -0.1525(2) 0.38743(10) 0.0227(5) Uani 1 1 d .
O3 O 0.28239(12) -0.5276(2) 0.40225(10) 0.0258(5) Uani 1 1 d .
O4 O 0.36562(13) -0.4372(4) 0.33182(11) 0.0427(7) Uani 1 1 d .
O5 O 0.10752(12) -0.1636(2) 0.52132(11) 0.0254(5) Uani 1 1 d .
O6 O 0.17828(11) -0.3643(3) 0.49114(10) 0.0254(5) Uani 1 1 d .
O7 O 0.18593(11) -0.6898(2) 0.52137(10) 0.0209(4) Uani 1 1 d .
O8 O 0.08700(11) -0.8371(2) 0.50239(10) 0.0213(4) Uani 1 1 d .
O9 O 0.19207(15) 0.1994(3) 0.38681(11) 0.0334(6) Uani 1 1 d D
N1 N 0.13369(15) -0.3028(3) 0.26251(13) 0.0259(6) Uani 1 1 d .
N2 N 0.22778(16) -0.5148(3) 0.24951(13) 0.0332(7) Uani 1 1 d .
N3 N 0.02261(14) -0.3541(3) 0.59503(12) 0.0223(6) Uani 1 1 d .
N4 N 0.01607(14) -0.6483(3) 0.59335(13) 0.0247(6) Uani 1 1 d .
C1 C 0.18506(16) -0.3024(3) 0.30942(14) 0.0192(6) Uani 1 1 d .
C2 C 0.23931(17) -0.4245(3) 0.30219(14) 0.0194(6) Uani 1 1 d .
C3 C 0.18891(17) -0.1792(3) 0.36223(14) 0.0192(6) Uani 1 1 d .
C4 C 0.30227(16) -0.4643(3) 0.34867(14) 0.0199(6) Uani 1 1 d .
C5 C 0.07373(15) -0.4194(3) 0.55745(13) 0.0156(6) Uani 1 1 d .
C6 C 0.06947(15) -0.5906(3) 0.55690(14) 0.0165(6) Uani 1 1 d .
C7 C 0.12398(16) -0.3081(3) 0.52060(14) 0.0176(6) Uani 1 1 d .
C8 C 0.11723(15) -0.7120(3) 0.52324(14) 0.0155(6) Uani 1 1 d .
O1W O -0.08548(17) -0.1975(4) 0.71587(14) 0.0525(8) Uani 1 1 d D
O2W O 0.0000 0.0923(5) 0.7500 0.0744(16) Uani 1 2 d SD
H9A H 0.217(2) 0.298(4) 0.387(2) 0.080 Uiso 1 1 d D
H9B H 0.159(2) 0.192(5) 0.3511(17) 0.080 Uiso 1 1 d D
H1A H -0.0358(11) -0.202(6) 0.709(2) 0.080 Uiso 1 1 d D
H1B H -0.113(2) -0.171(6) 0.7522(16) 0.080 Uiso 1 1 d D
H2 H -0.0394(19) 0.161(5) 0.753(3) 0.080 Uiso 1 1 d D

loop_
_atom_site_aniso_label
_atom_site_aniso_U_11
_atom_site_aniso_U_22
_atom_site_aniso_U_33
_atom_site_aniso_U_23
_atom_site_aniso_U_13
_atom_site_aniso_U_12
Nd1 0.01125(8) 0.01458(8) 0.01585(8) -0.00079(6) 0.00086(5) 0.00103(6)
K1 0.0194(3) 0.0218(3) 0.0494(4) -0.0052(3) 0.0017(3) 0.0024(3)
S1 0.0412(5) 0.0428(5) 0.0275(4) -0.0141(4) -0.0148(4) 0.0123(4)
S2 0.0263(4) 0.0224(4) 0.0412(4) 0.0016(4) 0.0198(3) 0.0003(3)
O1 0.0198(11) 0.0254(11) 0.0262(11) -0.0072(9) 0.0030(9) 0.0034(9)
O2 0.0186(11) 0.0266(12) 0.0228(11) -0.0054(9) 0.0007(9) 0.0025(9)
O3 0.0319(12) 0.0266(12) 0.0188(10) 0.0034(8) -0.0018(9) -0.0008(10)
O4 0.0216(13) 0.079(2) 0.0277(12) 0.0058(12) 0.0037(10) 0.0002(13)
O5 0.0304(13) 0.0141(10) 0.0321(12) 0.0011(8) 0.0084(10) -0.0042(9)
O6 0.0151(11) 0.0355(13) 0.0257(11) 0.0090(9) 0.0053(9) 0.0060(9)
O7 0.0106(10) 0.0191(10) 0.0330(12) -0.0021(9) 0.0036(9) 0.0013(8)
O8 0.0170(11) 0.0139(10) 0.0331(12) -0.0032(8) 0.0011(9) 0.0008(8)
O9 0.0456(16) 0.0269(13) 0.0274(12) 0.0058(10) -0.0081(11) -0.0105(11)
N1 0.0231(14) 0.0286(15) 0.0259(14) -0.0028(11) -0.0025(12) 0.0026(11)
N2 0.0365(16) 0.0368(17) 0.0261(14) -0.0104(12) -0.0054(13) 0.0136(13)
N3 0.0206(14) 0.0170(12) 0.0296(14) 0.0011(10) 0.0084(11) -0.0003(10)
N4 0.0243(14) 0.0161(13) 0.0340(15) 0.0027(10) 0.0091(12) -0.0022(10)
C1 0.0200(15) 0.0198(14) 0.0178(14) 0.0001(11) 0.0016(12) -0.0019(12)
C2 0.0213(15) 0.0204(14) 0.0167(14) -0.0013(11) 0.0012(12) 0.0015(12)
C3 0.0234(16) 0.0169(14) 0.0175(14) 0.0022(11) 0.0042(12) -0.0001(12)
C4 0.0201(15) 0.0216(15) 0.0178(13) -0.0018(11) -0.0013(12) 0.0039(12)
C5 0.0129(14) 0.0140(13) 0.0199(14) -0.0020(11) 0.0016(12) 0.0022(11)
C6 0.0129(14) 0.0148(13) 0.0219(14) 0.0012(11) -0.0004(12) -0.0007(11)
C7 0.0149(15) 0.0177(14) 0.0201(14) 0.0019(11) -0.0018(12) -0.0047(11)
C8 0.0133(14) 0.0135(13) 0.0196(14) 0.0031(11) -0.0003(11) 0.0002(10)
O1W 0.0519(19) 0.067(2) 0.0386(16) -0.0100(14) 0.0037(14) 0.0019(16)
O2W 0.031(2) 0.039(3) 0.154(5) 0.000 0.013(3) 0.000

loop_
_atom_type_symbol
_atom_type_description
_atom_type_scat_dispersion_real
_atom_type_scat_dispersion_imag
_atom_type_scat_source
C C 0.0033 0.0016 'International Tables Vol C Tables 4.2.6.8 and 6.1.1.4'
H H 0.0000 0.0000 'International Tables Vol C Tables 4.2.6.8 and 6.1.1.4'
N N 0.0061 0.0033 'International Tables Vol C Tables 4.2.6.8 and 6.1.1.4'
O O 0.0106 0.0060 'International Tables Vol C Tables 4.2.6.8 and 6.1.1.4'
S S 0.1246 0.1234 'International Tables Vol C Tables 4.2.6.8 and 6.1.1.4'
K K 0.2009 0.2494 'International Tables Vol C Tables 4.2.6.8 and 6.1.1.4'
Nd Nd -0.1943 3.0179 'International Tables Vol C Tables 4.2.6.8 and 6.1.1.4'

loop_
_geom_angle_atom_site_label_1
_geom_angle_atom_site_label_2
_geom_angle_atom_site_label_3
_geom_angle
_geom_angle_site_symmetry_1
_geom_angle_site_symmetry_3
O3 Nd1 O7 85.64(8) 7_546 7_546
O3 Nd1 O6 75.16(8) 7_546 7_546
O7 Nd1 O6 69.44(7) 7_546 7_546
O3 Nd1 O2 140.95(7) 7_546 .
O7 Nd1 O2 93.55(7) 7_546 .
O6 Nd1 O2 68.17(7) 7_546 .
O3 Nd1 O5 74.80(8) 7_546 .
O7 Nd1 O5 160.44(7) 7_546 .
O6 Nd1 O5 104.26(7) 7_546 .
O2 Nd1 O5 101.26(7) . .
O3 Nd1 O9 136.19(7) 7_546 .
O7 Nd1 O9 70.91(8) 7_546 .
O6 Nd1 O9 125.51(8) 7_546 .
O2 Nd1 O9 78.70(8) . .
O5 Nd1 O9 124.31(8) . .
O3 Nd1 O8 80.57(7) 7_546 1_565
O7 Nd1 O8 111.03(6) 7_546 1_565
O6 Nd1 O8 155.65(7) 7_546 1_565
O2 Nd1 O8 134.55(7) . 1_565
O5 Nd1 O8 66.76(7) . 1_565
O9 Nd1 O8 74.57(8) . 1_565
O3 Nd1 O1 145.10(7) 7_546 .
O7 Nd1 O1 129.21(7) 7_546 .
O6 Nd1 O1 115.20(7) 7_546 .
O2 Nd1 O1 51.62(7) . .
O5 Nd1 O1 70.35(7) . .
O9 Nd1 O1 67.10(7) . .
O8 Nd1 O1 84.01(7) 1_565 .
O3 Nd1 O7 68.46(7) 7_546 1_565
O7 Nd1 O7 62.77(8) 7_546 1_565
O6 Nd1 O7 120.71(7) 7_546 1_565
O2 Nd1 O7 143.68(7) . 1_565
O5 Nd1 O7 109.06(7) . 1_565
O9 Nd1 O7 67.95(7) . 1_565
O8 Nd1 O7 49.26(6) 1_565 1_565
O1 Nd1 O7 121.61(6) . 1_565
O3 Nd1 C3 150.43(7) 7_546 .
O7 Nd1 C3 114.14(8) 7_546 .
O6 Nd1 C3 90.91(8) 7_546 .
O2 Nd1 C3 25.91(8) . .
O5 Nd1 C3 83.87(8) . .
O9 Nd1 C3 73.04(8) . .
O8 Nd1 C3 109.74(8) 1_565 .
O1 Nd1 C3 25.87(7) . .
O7 Nd1 C3 139.41(7) 1_565 .
O3 Nd1 C8 71.61(7) 7_546 1_565
O7 Nd1 C8 87.32(7) 7_546 1_565
O6 Nd1 C8 140.59(7) 7_546 1_565
O2 Nd1 C8 147.42(7) . 1_565
O5 Nd1 C8 86.99(7) . 1_565
O9 Nd1 C8 70.83(8) . 1_565
O8 Nd1 C8 24.53(7) 1_565 1_565
O1 Nd1 C8 104.18(7) . 1_565
O7 Nd1 C8 24.81(6) 1_565 1_565
C3 Nd1 C8 128.17(8) . 1_565
O3 Nd1 K1 116.04(6) 7_546 5_556
O7 Nd1 K1 136.47(5) 7_546 5_556
O6 Nd1 K1 149.49(5) 7_546 5_556
O2 Nd1 K1 90.96(5) . 5_556
O5 Nd1 K1 56.67(5) . 5_556
O9 Nd1 K1 67.64(6) . 5_556
O8 Nd1 K1 44.92(5) 1_565 5_556
O1 Nd1 K1 39.42(5) . 5_556
O7 Nd1 K1 89.39(4) 1_565 5_556
C3 Nd1 K1 65.28(7) . 5_556
C8 Nd1 K1 67.21(5) 1_565 5_556
O1 K1 O4 139.38(7) 5_556 7_546
O1 K1 O5 151.30(7) 5_556 .
O4 K1 O5 68.99(7) 7_546 .
O1 K1 O8 114.44(7) 5_556 1_565
O4 K1 O8 89.54(7) 7_546 1_565
O5 K1 O8 58.95(6) . 1_565
O1 K1 N3 117.67(7) 5_556 .
O4 K1 N3 75.54(8) 7_546 .
O5 K1 N3 56.01(6) . .
O8 K1 N3 114.39(7) 1_565 .
O1 K1 O8 76.14(6) 5_556 5_546
O4 K1 O8 138.34(8) 7_546 5_546
O5 K1 O8 76.22(7) . 5_546
O8 K1 O8 91.70(6) 1_565 5_546
N3 K1 O8 66.14(7) . 5_546
O1 K1 N4 72.90(7) 5_556 1_565
O4 K1 N4 97.88(8) 7_546 1_565
O5 K1 N4 113.84(7) . 1_565
O8 K1 N4 56.35(6) 1_565 1_565
N3 K1 N4 169.21(7) . 1_565
O8 K1 N4 117.11(7) 5_546 1_565
O1 K1 O2W 73.55(6) 5_556 .
O4 K1 O2W 65.83(6) 7_546 .
O5 K1 O2W 134.55(6) . .
O8 K1 O2W 124.29(8) 1_565 .
N3 K1 O2W 106.75(10) . .
O8 K1 O2W 140.13(6) 5_546 .
N4 K1 O2W 77.54(10) 1_565 .
O1 K1 O1W 66.51(8) 5_556 .
O4 K1 O1W 88.58(8) 7_546 .
O5 K1 O1W 121.26(8) . .
O8 K1 O1W 177.82(7) 1_565 .
N3 K1 O1W 66.17(8) . .
O8 K1 O1W 90.44(7) 5_546 .
N4 K1 O1W 122.85(8) 1_565 .
O2W K1 O1W 53.82(8) . .
O1 K1 K1 96.82(6) 5_556 5_556
O4 K1 K1 122.54(6) 7_546 5_556
O5 K1 K1 57.42(5) . 5_556
O8 K1 K1 46.65(4) 1_565 5_556
N3 K1 K1 89.89(5) . 5_556
O8 K1 K1 45.05(5) 5_546 5_556
N4 K1 K1 86.51(6) 1_565 5_556
O2W K1 K1 163.18(8) . 5_556
O1W K1 K1 135.49(6) . 5_556
O1 K1 Nd1 38.13(4) 5_556 5_556
O4 K1 Nd1 166.60(6) 7_546 5_556
O5 K1 Nd1 113.47(5) . 5_556
O8 K1 Nd1 103.03(5) 1_565 5_556
N3 K1 Nd1 94.76(5) . 5_556
O8 K1 Nd1 38.30(4) 5_546 5_556
N4 K1 Nd1 93.02(5) 1_565 5_556
O2W K1 Nd1 109.39(3) . 5_556
O1W K1 Nd1 78.94(6) . 5_556
K1 K1 Nd1 65.71(3) 5_556 5_556
O1 K1 Nd1 147.29(5) 5_556 .
O4 K1 Nd1 65.37(5) 7_546 .
O5 K1 Nd1 30.49(4) . .
O8 K1 Nd1 33.34(4) 1_565 .
N3 K1 Nd1 85.47(5) . .
O8 K1 Nd1 95.04(5) 5_546 .
N4 K1 Nd1 84.00(5) 1_565 .
O2W K1 Nd1 124.23(3) . .
O1W K1 Nd1 145.94(6) . .
K1 K1 Nd1 58.16(3) 5_556 .
Nd1 K1 Nd1 123.87(2) 5_556 .
O1 K1 H1A 80.8(6) 5_556 .
O4 K1 H1A 74.5(6) 7_546 .
O5 K1 H1A 110.7(7) . .
O8 K1 H1A 163.7(5) 1_565 .
N3 K1 H1A 59.0(9) . .
O8 K1 H1A 98.0(8) 5_546 .
N4 K1 H1A 128.1(9) 1_565 .
O2W K1 H1A 52.1(9) . .
O1W K1 H1A 14.8(5) . .
K1 K1 H1A 141.4(9) 5_556 .
Nd1 K1 H1A 92.7(6) 5_556 .
Nd1 K1 H1A 131.9(6) . .
N1 S1 N2 98.61(14) . .
N4 S2 N3 98.87(13) . .
C3 O1 Nd1 88.90(17) . .
C3 O1 K1 168.63(19) . 5_556
Nd1 O1 K1 102.46(7) . 5_556
C3 O2 Nd1 95.69(17) . .
C4 O3 Nd1 144.19(19) . 7_546
C4 O4 K1 128.0(2) . 7_546
C7 O5 Nd1 112.68(19) . .
C7 O5 K1 128.83(19) . .
Nd1 O5 K1 114.57(8) . .
C7 O6 Nd1 137.06(18) . 7_546
C8 O7 Nd1 150.29(18) . 7_546
C8 O7 Nd1 91.18(16) . 1_545
Nd1 O7 Nd1 117.23(8) 7_546 1_545
C8 O8 Nd1 96.60(17) . 1_545
C8 O8 K1 114.03(18) . 1_545
Nd1 O8 K1 109.11(7) 1_545 1_545
C8 O8 K1 148.26(18) . 5_546
Nd1 O8 K1 96.78(7) 1_545 5_546
K1 O8 K1 88.30(6) 1_545 5_546
Nd1 O9 H9A 121(3) . .
Nd1 O9 H9B 128(3) . .
H9A O9 H9B 111(3) . .
C1 N1 S1 107.4(2) . .
C2 N2 S1 107.2(2) . .
C5 N3 S2 107.9(2) . .
C5 N3 K1 120.08(18) . .
S2 N3 K1 131.75(13) . .
C6 N4 S2 107.4(2) . .
C6 N4 K1 115.85(18) . 1_545
S2 N4 K1 136.63(13) . 1_545
N1 C1 C2 113.5(3) . .
N1 C1 C3 123.2(3) . .
C2 C1 C3 123.2(3) . .
N2 C2 C1 113.2(3) . .
N2 C2 C4 119.3(3) . .
C1 C2 C4 127.4(3) . .
O1 C3 O2 123.0(3) . .
O1 C3 C1 120.5(3) . .
O2 C3 C1 116.4(3) . .
O1 C3 Nd1 65.24(15) . .
O2 C3 Nd1 58.40(14) . .
C1 C3 Nd1 168.9(2) . .
O4 C4 O3 126.9(3) . .
O4 C4 C2 118.9(3) . .
O3 C4 C2 114.2(3) . .
N3 C5 C6 112.1(3) . .
N3 C5 C7 117.7(2) . .
C6 C5 C7 130.1(3) . .
N4 C6 C5 113.6(3) . .
N4 C6 C8 116.2(2) . .
C5 C6 C8 130.2(3) . .
O5 C7 O6 124.1(3) . .
O5 C7 C5 116.5(3) . .
O6 C7 C5 119.4(3) . .
O8 C8 O7 122.5(3) . .
O8 C8 C6 117.9(2) . .
O7 C8 C6 119.3(2) . .
O8 C8 Nd1 58.87(14) . 1_545
O7 C8 Nd1 64.00(15) . 1_545
C6 C8 Nd1 168.89(19) . 1_545
K1 O1W H1A 54(3) . .
K1 O1W H1B 137(3) . .
H1A O1W H1B 133(3) . .
K1 O2W K1 150.17(16) . 2_556
K1 O2W H2 106(3) . .
K1 O2W H2 93(3) 2_556 .

loop_
_geom_bond_atom_site_label_1
_geom_bond_atom_site_label_2
_geom_bond_distance
_geom_bond_site_symmetry_2
Nd1 O3 2.415(2) 7_546
Nd1 O7 2.452(2) 7_546
Nd1 O6 2.456(2) 7_546
Nd1 O2 2.463(2) .
Nd1 O5 2.475(2) .
Nd1 O9 2.487(2) .
Nd1 O8 2.580(2) 1_565
Nd1 O1 2.614(2) .
Nd1 O7 2.692(2) 1_565
Nd1 C3 2.878(3) .
Nd1 C8 2.994(3) 1_565
Nd1 K1 4.1341(13) 5_556
K1 O1 2.688(2) 5_556
K1 O4 2.747(3) 7_546
K1 O5 2.793(2) .
K1 O8 2.861(2) 1_565
K1 N3 2.934(3) .
K1 O8 2.940(2) 5_546
K1 N4 3.000(3) 1_565
K1 O2W 3.1862(15) .
K1 O1W 3.328(3) .
K1 K1 4.0405(18) 5_556
K1 Nd1 4.1341(13) 5_556
K1 H1A 2.88(5) .
S1 N1 1.631(3) .
S1 N2 1.633(3) .
S2 N4 1.622(3) .
S2 N3 1.622(3) .
O1 C3 1.256(3) .
O1 K1 2.688(2) 5_556
O2 C3 1.264(4) .
O3 C4 1.272(4) .
O3 Nd1 2.415(2) 7_546
O4 C4 1.223(4) .
O4 K1 2.747(3) 7_546
O5 C7 1.245(3) .
O6 C7 1.253(4) .
O6 Nd1 2.456(2) 7_546
O7 C8 1.257(3) .
O7 Nd1 2.452(2) 7_546
O7 Nd1 2.692(2) 1_545
O8 C8 1.252(3) .
O8 Nd1 2.580(2) 1_545
O8 K1 2.861(2) 1_545
O8 K1 2.940(2) 5_546
O9 H9A 0.938(18) .
O9 H9B 0.938(18) .
N1 C1 1.319(4) .
N2 C2 1.326(4) .
N3 C5 1.329(4) .
N4 C6 1.321(4) .
N4 K1 3.000(3) 1_545
C1 C2 1.426(4) .
C1 C3 1.491(4) .
C2 C4 1.504(4) .
C5 C6 1.434(4) .
C5 C7 1.511(4) .
C6 C8 1.507(4) .
C8 Nd1 2.994(3) 1_545
O1W H1A 0.914(17) .
O1W H1B 0.930(18) .
O2W K1 3.1862(15) 2_556
O2W H2 0.920(19) .

loop_
_geom_hbond_atom_site_label_D
_geom_hbond_atom_site_label_H
_geom_hbond_atom_site_label_A
_geom_hbond_distance_DH
_geom_hbond_distance_HA
_geom_hbond_distance_DA
_geom_hbond_angle_DHA
_geom_hbond_site_symmetry_A
O9 H9A O3 0.938(18) 1.901(19) 2.821(3) 166(4) 1_565
O9 H9B O1W 0.938(18) 1.88(2) 2.816(4) 173(5) 5_556
O1W H1A O1W 0.914(17) 2.65(3) 3.364(6) 135(3) 2_556
O1W H1B O4 0.930(18) 1.90(3) 2.778(4) 156(4) 8_446
O2W H2 N1 0.920(19) 2.10(2) 2.998(4) 166(5) 5_556
